data_1569034
loop_
_publ_author_name
'Cammiade, Aim\'ee E. L.'
'Straub, Laura'
'van Gerven, David'
'Wickleder, Mathias S.'
'Ruschewitz, Uwe'

_publ_section_title
;
 Synthesis, Structure, and Spectroscopic Properties of Luminescent
 Coordination Polymers Based on the 2,5-Dimethoxyterephthalate Linker
;
_journal_issue 2
_journal_name_full Chemistry
_journal_page_first 965
_journal_page_last 977
_journal_paper_doi 10.3390/chemistry5020065
_journal_volume 5
_journal_year 2023
_chemical_formula_sum 'C26 H30 Mg2 N2 O14'
_chemical_formula_weight 643.14
_space_group_crystal_system triclinic
_space_group_IT_number 2
_space_group_name_Hall '-P 1'
_space_group_name_H-M_alt 'P -1'
_atom_sites_solution_hydrogens geom
_atom_sites_solution_primary direct
_atom_sites_solution_secondary difmap
_audit_creation_method
;
FinalCif V86 by Daniel Kratzert, Freiburg 2021,
https://github.com/dkratzert/FinalCif
;
_cell_angle_alpha 98.274(7)
_cell_angle_beta 93.305(10)
_cell_angle_gamma 107.308(9)
_cell_formula_units_Z 2
_cell_length_a 8.833(3)
_cell_length_b 9.691(3)
_cell_length_c 18.674(6)
_cell_measurement_reflns_used 5023
_cell_measurement_temperature 100(2)
_cell_measurement_theta_max 25.3035
_cell_measurement_theta_min 2.2185
_cell_volume 1501.7(8)
_computing_cell_refinement 'SAINT V8.40B'
_computing_data_reduction 'SAINT V8.40B'
_computing_structure_refinement 'SHELXL-2018/3 (Sheldrick, 2018)'
_computing_structure_solution 'SHELXT 2018/2'
_diffrn_ambient_environment N~2~
_diffrn_ambient_temperature 100(2)
_diffrn_detector CPAD
_diffrn_detector_area_resol_mean 7.41
_diffrn_detector_type 'Bruker PHOTON III'
_diffrn_measured_fraction_theta_full 1.000
_diffrn_measured_fraction_theta_max 0.999
_diffrn_measurement_device 'KAPPA diffractometer'
_diffrn_measurement_device_type 'Bruker D8 VENTURE'
_diffrn_measurement_method '\w and \f scans'
_diffrn_measurement_specimen_support 'MiTeGen micromount'
_diffrn_radiation_monochromator 'multilayer mirror'
_diffrn_radiation_probe x-ray
_diffrn_radiation_type MoK\a
_diffrn_radiation_wavelength 0.71073
_diffrn_reflns_av_R_equivalents 0.0992
_diffrn_reflns_av_unetI/netI 0.0954
_diffrn_reflns_Laue_measured_fraction_full 1.000
_diffrn_reflns_Laue_measured_fraction_max 0.999
_diffrn_reflns_limit_h_max 10
_diffrn_reflns_limit_h_min -10
_diffrn_reflns_limit_k_max 11
_diffrn_reflns_limit_k_min -11
_diffrn_reflns_limit_l_max 22
_diffrn_reflns_limit_l_min 0
_diffrn_reflns_number 5584
_diffrn_reflns_point_group_measured_fraction_full 1.000
_diffrn_reflns_point_group_measured_fraction_max 0.999
_diffrn_reflns_theta_full 25.242
_diffrn_reflns_theta_max 25.392
_diffrn_reflns_theta_min 2.217
_diffrn_source 'microfocus sealed tube'
_diffrn_source_type 'INCOATEC I\mS 3.0'
_exptl_absorpt_coefficient_mu 0.152
_exptl_absorpt_correction_T_max 0.742875
_exptl_absorpt_correction_T_min 0.667278
_exptl_absorpt_correction_type multi-scan
_exptl_absorpt_process_details
;
TWINABS - Bruker AXS scaling for twinned crystals - Version 2012/1: Krause, L.,
Herbst-Irmer, R., Sheldrick G.M. & Stalke D., J. Appl. Cryst. 48 (2015) 3-10
;
_exptl_crystal_colour colourless
_exptl_crystal_density_diffrn 1.422
_exptl_crystal_description block
_exptl_crystal_F_000 672
_exptl_crystal_size_max 0.110
_exptl_crystal_size_mid 0.110
_exptl_crystal_size_min 0.070
_exptl_transmission_factor_max 0.742875
_exptl_transmission_factor_min 0.667278
_refine_diff_density_max 1.357
_refine_diff_density_min -0.795
_refine_diff_density_rms 0.102
_refine_ls_extinction_coef 0.0093(15)
_refine_ls_extinction_expression Fc^*^=kFc[1+0.001xFc^2^\l^3^/sin(2\q)]^-1/4^
_refine_ls_extinction_method 'SHELXL-2018/3 (Sheldrick 2018)'
_refine_ls_goodness_of_fit_ref 1.032
_refine_ls_hydrogen_treatment constr
_refine_ls_matrix_type full
_refine_ls_number_parameters 407
_refine_ls_number_reflns 5584
_refine_ls_number_restraints 0
_refine_ls_restrained_S_all 1.032
_refine_ls_R_factor_all 0.1208
_refine_ls_R_factor_gt 0.0744
_refine_ls_shift/su_max 0.000
_refine_ls_shift/su_mean 0.000
_refine_ls_structure_factor_coef Fsqd
_refine_ls_weighting_details 'w=1/[\s^2^(Fo^2^)+(0.0461P)^2^+3.5654P] where P=(Fo^2^+2Fc^2^)/3'
_refine_ls_weighting_scheme calc
_refine_ls_wR_factor_gt 0.1448
_refine_ls_wR_factor_ref 0.1659
_reflns_Friedel_coverage 0.000
_reflns_number_gt 3996
_reflns_number_total 5584
_reflns_threshold_expression 'I > 2\s(I)'
_twin_special_details 'The data was integrated as a 2-component twin.'
_twin_individual_id 2
_twin_individual_twin_matrix_11 0.02605
_twin_individual_twin_matrix_12 0.02669
_twin_individual_twin_matrix_13 1.00999
_twin_individual_twin_matrix_21 0.99838
_twin_individual_twin_matrix_22 0.01574
_twin_individual_twin_matrix_23 -0.01957
_twin_individual_twin_matrix_31 -0.10494
_twin_individual_twin_matrix_32 0.98582
_twin_individual_twin_matrix_33 -0.14184
_cod_data_source_file Cammiade_AC82_Mg-DMT.cif
_cod_data_source_block mo_cammiade_ac82_0m_5
_cod_original_cell_volume 1501.6(8)
_cod_database_code 1569034
_shelx_shelxl_version_number 2018/3
_shelx_space_group_comment
;
The symmetry employed for this shelxl refinement is uniquely defined
by the following loop, which should always be used as a source of
symmetry information in preference to the above space-group names.
They are only intended as comments.
;
_shelx_estimated_absorpt_t_min 0.983
_shelx_estimated_absorpt_t_max 0.989
_olex2_diffrn_ambient_temperature_device 'Oxford Cryostream 800'

loop_
_space_group_symop_operation_xyz
'x, y, z'
'-x, -y, -z'

loop_
_atom_site_label
_atom_site_type_symbol
_atom_site_fract_x
_atom_site_fract_y
_atom_site_fract_z
_atom_site_U_iso_or_equiv
_atom_site_adp_type
_atom_site_occupancy
_atom_site_site_symmetry_order
_atom_site_calc_flag
_atom_site_refinement_flags_posn
_atom_site_refinement_flags_adp
_atom_site_refinement_flags_occupancy
_atom_site_disorder_assembly
_atom_site_disorder_group
Mg1 Mg 1.28711(18) 0.84237(15) 0.76918(7) 0.0123(3) Uani 1 1 d . . . . .
Mg2 Mg 0.92300(19) 0.92400(16) 0.73244(7) 0.0126(3) Uani 1 1 d . . . . .
O11 O 1.0725(4) 0.8789(3) 0.81136(15) 0.0141(7) Uani 1 1 d . . . . .
O2 O 1.7320(4) 0.7788(3) 0.76563(16) 0.0142(7) Uani 1 1 d . . . . .
O10 O 1.2937(4) 0.9218(3) 0.88147(16) 0.0190(7) Uani 1 1 d . . . . .
O1 O 1.5079(4) 0.8396(3) 0.76677(16) 0.0161(7) Uani 1 1 d . . . . .
O7 O 1.1808(4) 0.7121(3) 0.67639(16) 0.0181(7) Uani 1 1 d . . . . .
O4 O 1.3446(4) 0.0415(3) 0.74011(17) 0.0196(7) Uani 1 1 d . . . . .
O3 O 1.1154(4) 0.0756(3) 0.70326(16) 0.0178(7) Uani 1 1 d . . . . .
O5 O 1.2646(4) 0.6227(3) 0.80570(16) 0.0159(7) Uani 1 1 d . . . . .
O13 O 0.9013(4) 1.0999(3) 0.80496(17) 0.0205(7) Uani 1 1 d . . . . .
O8 O 0.9484(4) 0.7534(3) 0.65768(16) 0.0163(7) Uani 1 1 d . . . . .
O14 O 0.7620(4) 0.9522(3) 0.65234(16) 0.0192(7) Uani 1 1 d . . . . .
O6 O 1.5759(4) 0.2441(3) 0.67862(19) 0.0232(8) Uani 1 1 d . . . . .
O9 O 0.9535(4) 0.7717(3) 0.50636(16) 0.0223(8) Uani 1 1 d . . . . .
O12 O 0.6802(4) 0.8540(4) 1.00435(17) 0.0257(8) Uani 1 1 d . . . . .
N2 N 0.5516(5) 0.8277(4) 0.5674(2) 0.0241(9) Uani 1 1 d . . . . .
N1 N 0.7570(5) 1.2173(4) 0.8733(2) 0.0211(9) Uani 1 1 d . . . . .
C16 C 0.9143(6) 0.9026(5) 0.9391(2) 0.0181(10) Uani 1 1 d . . . . .
H16 H 0.854963 0.837360 0.897116 0.022 Uiso 1 1 calc R U . . .
C17 C 0.8375(6) 0.9275(5) 1.0006(2) 0.0166(10) Uani 1 1 d . . . . .
C15 C 1.0769(6) 0.9719(5) 0.9383(2) 0.0160(10) Uani 1 1 d . . . . .
C19 C 0.5810(8) 0.7898(11) 0.9393(3) 0.082(3) Uani 1 1 d . . . . .
H19A H 0.469899 0.755559 0.949903 0.124 Uiso 1 1 calc R U . . .
H19B H 0.611617 0.706477 0.915661 0.124 Uiso 1 1 calc R U . . .
H19C H 0.592279 0.862387 0.906834 0.124 Uiso 1 1 calc R U . . .
C18 C 1.1534(5) 0.9256(5) 0.8740(2) 0.0130(9) Uani 1 1 d . . . . .
C7 C 1.5840(6) 0.7476(5) 0.7624(2) 0.0133(9) Uani 1 1 d . . . . .
C1 C 1.4920(5) 0.5866(4) 0.7513(2) 0.0131(9) Uani 1 1 d . . . . .
C2 C 1.3380(5) 0.5274(5) 0.7707(2) 0.0119(9) Uani 1 1 d . . . . .
C3 C 1.2665(6) 0.3761(5) 0.7577(2) 0.0140(9) Uani 1 1 d . . . . .
H3 H 1.161207 0.336589 0.769972 0.017 Uiso 1 1 calc R U . . .
C4 C 1.3455(6) 0.2814(5) 0.7272(2) 0.0154(9) Uani 1 1 d . . . . .
C5 C 1.4997(6) 0.3404(5) 0.7091(2) 0.0174(10) Uani 1 1 d . . . . .
C6 C 1.5713(6) 0.4912(5) 0.7205(2) 0.0168(10) Uani 1 1 d . . . . .
H6 H 1.675823 0.530282 0.707255 0.020 Uiso 1 1 calc R U . . .
C14 C 1.0529(6) 0.6971(5) 0.6389(2) 0.0142(10) Uani 1 1 d . . . . .
C11 C 1.0241(5) 0.5970(5) 0.5661(2) 0.0140(9) Uani 1 1 d . . . . .
C13 C 1.0546(6) 0.4639(5) 0.5638(2) 0.0145(9) Uani 1 1 d . . . . .
H13 H 1.093827 0.439560 0.607149 0.017 Uiso 1 1 calc R U . . .
C12 C 0.9717(5) 0.6347(5) 0.5015(2) 0.0143(9) Uani 1 1 d . . . . .
C8 C 1.2618(6) 0.1184(4) 0.7218(2) 0.0131(9) Uani 1 1 d . . . . .
C9 C 1.1254(7) 0.5577(6) 0.8392(3) 0.0386(15) Uani 1 1 d . . . . .
H9A H 1.147751 0.490368 0.869751 0.058 Uiso 1 1 calc R U . . .
H9B H 1.037712 0.503458 0.801525 0.058 Uiso 1 1 calc R U . . .
H9C H 1.095264 0.634760 0.869412 0.058 Uiso 1 1 calc R U . . .
C20 C 0.7758(6) 1.1318(5) 0.8145(2) 0.0183(10) Uani 1 1 d . . . . .
H20 H 0.688917 1.092511 0.777427 0.022 Uiso 1 1 calc R U . . .
C22 C 0.8802(7) 1.2748(5) 0.9344(3) 0.0259(12) Uani 1 1 d . . . . .
H22A H 0.907147 1.381842 0.945045 0.039 Uiso 1 1 calc R U . . .
H22B H 0.975420 1.248105 0.922177 0.039 Uiso 1 1 calc R U . . .
H22C H 0.841239 1.233288 0.977161 0.039 Uiso 1 1 calc R U . . .
C23 C 0.6919(7) 0.8480(6) 0.6022(3) 0.0285(12) Uani 1 1 d . . . . .
H23 H 0.744683 0.777617 0.588264 0.034 Uiso 1 1 calc R U . . .
C25 C 0.4542(7) 0.9205(6) 0.5866(3) 0.0333(13) Uani 1 1 d . . . . .
H25A H 0.346367 0.859528 0.592085 0.050 Uiso 1 1 calc R U . . .
H25B H 0.449145 0.978485 0.548161 0.050 Uiso 1 1 calc R U . . .
H25C H 0.500881 0.986399 0.632579 0.050 Uiso 1 1 calc R U . . .
C10 C 1.7393(6) 0.3037(5) 0.6680(3) 0.0284(12) Uani 1 1 d . . . . .
H10A H 1.781862 0.223881 0.650535 0.043 Uiso 1 1 calc R U . . .
H10B H 1.799690 0.359054 0.714187 0.043 Uiso 1 1 calc R U . . .
H10C H 1.748715 0.369104 0.631930 0.043 Uiso 1 1 calc R U . . .
C26 C 0.9078(7) 0.8147(5) 0.4403(2) 0.0270(12) Uani 1 1 d . . . . .
H26A H 0.892490 0.911296 0.451341 0.041 Uiso 1 1 calc R U . . .
H26B H 0.807946 0.742725 0.416545 0.041 Uiso 1 1 calc R U . . .
H26C H 0.991633 0.819435 0.407690 0.041 Uiso 1 1 calc R U . . .
C21 C 0.6065(7) 1.2492(6) 0.8809(3) 0.0370(14) Uani 1 1 d . . . . .
H21A H 0.627013 1.355640 0.890158 0.055 Uiso 1 1 calc R U . . .
H21B H 0.556955 1.206872 0.921612 0.055 Uiso 1 1 calc R U . . .
H21C H 0.534723 1.206527 0.835919 0.055 Uiso 1 1 calc R U . . .
C24 C 0.4817(8) 0.7024(7) 0.5088(3) 0.0490(18) Uani 1 1 d . . . . .
H24A H 0.377863 0.643924 0.520540 0.073 Uiso 1 1 calc R U . . .
H24B H 0.552741 0.641560 0.503658 0.073 Uiso 1 1 calc R U . . .
H24C H 0.467853 0.737801 0.463052 0.073 Uiso 1 1 calc R U . . .

loop_
_atom_site_aniso_label
_atom_site_aniso_U_11
_atom_site_aniso_U_22
_atom_site_aniso_U_33
_atom_site_aniso_U_23
_atom_site_aniso_U_13
_atom_site_aniso_U_12
Mg1 0.0116(9) 0.0120(7) 0.0125(7) -0.0001(5) 0.0019(6) 0.0032(6)
Mg2 0.0121(8) 0.0114(7) 0.0132(7) 0.0003(5) 0.0014(6) 0.0027(6)
O11 0.0142(18) 0.0139(15) 0.0113(15) -0.0011(11) 0.0016(12) 0.0015(13)
O2 0.0073(18) 0.0138(15) 0.0195(16) 0.0018(12) 0.0001(12) 0.0010(13)
O10 0.018(2) 0.0253(18) 0.0141(16) -0.0021(13) 0.0022(13) 0.0090(15)
O1 0.0156(18) 0.0131(16) 0.0211(16) 0.0034(12) 0.0042(13) 0.0059(14)
O7 0.019(2) 0.0193(17) 0.0163(16) -0.0023(12) -0.0041(14) 0.0096(14)
O4 0.019(2) 0.0122(16) 0.0281(18) 0.0037(13) 0.0042(14) 0.0043(14)
O3 0.017(2) 0.0170(17) 0.0171(16) 0.0046(12) 0.0003(13) 0.0004(14)
O5 0.0149(18) 0.0136(16) 0.0215(16) 0.0038(12) 0.0073(13) 0.0063(14)
O13 0.022(2) 0.0152(16) 0.0238(17) -0.0012(13) 0.0011(14) 0.0071(15)
O8 0.0133(19) 0.0194(17) 0.0155(16) -0.0025(12) 0.0002(13) 0.0069(14)
O14 0.024(2) 0.0171(17) 0.0167(16) 0.0020(13) 0.0009(14) 0.0066(15)
O6 0.016(2) 0.0133(17) 0.041(2) 0.0025(14) 0.0125(15) 0.0057(14)
O9 0.039(2) 0.0160(17) 0.0154(16) -0.0001(12) -0.0051(14) 0.0164(16)
O12 0.014(2) 0.036(2) 0.0177(17) -0.0052(14) 0.0025(14) -0.0020(16)
N2 0.022(3) 0.025(2) 0.025(2) -0.0015(17) -0.0017(18) 0.0091(19)
N1 0.020(2) 0.023(2) 0.019(2) -0.0002(16) 0.0041(17) 0.0058(18)
C16 0.021(3) 0.021(2) 0.011(2) -0.0038(17) -0.0019(18) 0.008(2)
C17 0.014(3) 0.023(2) 0.013(2) 0.0056(18) 0.0038(18) 0.004(2)
C15 0.023(3) 0.016(2) 0.010(2) 0.0009(16) 0.0026(18) 0.007(2)
C19 0.026(4) 0.163(9) 0.028(4) 0.004(4) -0.005(3) -0.010(5)
C18 0.009(3) 0.013(2) 0.017(2) 0.0009(17) 0.0012(18) 0.0034(18)
C7 0.015(3) 0.013(2) 0.011(2) 0.0006(16) 0.0027(17) 0.0033(19)
C1 0.013(3) 0.010(2) 0.015(2) 0.0003(16) -0.0020(17) 0.0024(18)
C2 0.012(2) 0.014(2) 0.013(2) 0.0032(16) 0.0010(17) 0.0088(18)
C3 0.011(2) 0.014(2) 0.017(2) 0.0051(17) 0.0032(18) 0.0022(18)
C4 0.012(3) 0.013(2) 0.020(2) 0.0031(17) 0.0024(18) 0.0014(19)
C5 0.016(3) 0.011(2) 0.025(2) 0.0010(18) 0.0043(19) 0.004(2)
C6 0.009(3) 0.014(2) 0.026(2) 0.0041(18) 0.0022(19) 0.0003(19)
C14 0.020(3) 0.009(2) 0.012(2) 0.0006(16) 0.0009(19) 0.0022(19)
C11 0.014(3) 0.017(2) 0.010(2) -0.0029(16) 0.0025(17) 0.0049(19)
C13 0.018(3) 0.016(2) 0.010(2) 0.0014(16) -0.0007(17) 0.008(2)
C12 0.014(3) 0.014(2) 0.016(2) 0.0010(17) 0.0012(18) 0.0079(19)
C8 0.013(3) 0.010(2) 0.016(2) 0.0015(16) 0.0017(18) 0.0024(19)
C9 0.039(4) 0.017(3) 0.064(4) 0.008(2) 0.037(3) 0.008(3)
C20 0.024(3) 0.011(2) 0.017(2) 0.0014(17) 0.0034(19) 0.001(2)
C22 0.033(3) 0.024(3) 0.021(2) -0.004(2) -0.003(2) 0.014(2)
C23 0.031(3) 0.032(3) 0.024(3) 0.000(2) 0.004(2) 0.014(3)
C25 0.033(4) 0.036(3) 0.034(3) 0.006(2) 0.008(2) 0.014(3)
C10 0.015(3) 0.021(3) 0.050(3) 0.005(2) 0.011(2) 0.004(2)
C26 0.047(4) 0.023(3) 0.017(2) 0.0047(19) -0.004(2) 0.021(3)
C21 0.026(3) 0.051(4) 0.034(3) -0.008(3) 0.004(2) 0.019(3)
C24 0.052(5) 0.047(4) 0.044(4) -0.015(3) -0.018(3) 0.025(3)

loop_
_atom_type_symbol
_atom_type_description
_atom_type_scat_dispersion_real
_atom_type_scat_dispersion_imag
_atom_type_scat_source
C C 0.0033 0.0016 'International Tables Vol C Tables 4.2.6.8 and 6.1.1.4'
H H 0.0000 0.0000 'International Tables Vol C Tables 4.2.6.8 and 6.1.1.4'
Mg Mg 0.0486 0.0363 'International Tables Vol C Tables 4.2.6.8 and 6.1.1.4'
N N 0.0061 0.0033 'International Tables Vol C Tables 4.2.6.8 and 6.1.1.4'
O O 0.0106 0.0060 'International Tables Vol C Tables 4.2.6.8 and 6.1.1.4'

loop_
_geom_angle_atom_site_label_1
_geom_angle_atom_site_label_2
_geom_angle_atom_site_label_3
_geom_angle
_geom_angle_site_symmetry_1
_geom_angle_site_symmetry_3
_geom_angle_publ_flag
O1 Mg1 O7 102.10(14) . . ?
O1 Mg1 O4 91.16(14) . 1_565 ?
O7 Mg1 O4 102.14(14) . 1_565 ?
O1 Mg1 O10 99.28(14) . . ?
O7 Mg1 O10 152.30(16) . . ?
O4 Mg1 O10 94.79(14) 1_565 . ?
O1 Mg1 O11 159.99(14) . . ?
O7 Mg1 O11 97.35(13) . . ?
O4 Mg1 O11 89.29(13) 1_565 . ?
O10 Mg1 O11 60.76(12) . . ?
O1 Mg1 O5 79.92(12) . . ?
O7 Mg1 O5 81.99(13) . . ?
O4 Mg1 O5 170.82(15) 1_565 . ?
O10 Mg1 O5 84.65(12) . . ?
O11 Mg1 O5 98.36(12) . . ?
O1 Mg1 C18 129.19(15) . . ?
O7 Mg1 C18 126.72(16) . . ?
O4 Mg1 C18 91.43(14) 1_565 . ?
O10 Mg1 C18 29.98(13) . . ?
O11 Mg1 C18 30.81(13) . . ?
O5 Mg1 C18 92.58(13) . . ?
O1 Mg1 Mg2 161.68(11) . . ?
O7 Mg1 Mg2 74.23(10) . . ?
O4 Mg1 Mg2 72.50(10) 1_565 . ?
O10 Mg1 Mg2 90.50(10) . . ?
O11 Mg1 Mg2 32.61(8) . . ?
O5 Mg1 Mg2 116.64(10) . . ?
C18 Mg1 Mg2 61.24(11) . . ?
O2 Mg2 O3 177.55(14) 1_455 1_565 ?
O2 Mg2 O8 89.09(13) 1_455 . ?
O3 Mg2 O8 93.22(14) 1_565 . ?
O2 Mg2 O13 92.68(14) 1_455 . ?
O3 Mg2 O13 85.02(14) 1_565 . ?
O8 Mg2 O13 178.02(16) . . ?
O2 Mg2 O11 89.09(13) 1_455 . ?
O3 Mg2 O11 90.07(14) 1_565 . ?
O8 Mg2 O11 90.13(12) . . ?
O13 Mg2 O11 90.78(13) . . ?
O2 Mg2 O14 87.24(14) 1_455 . ?
O3 Mg2 O14 93.69(14) 1_565 . ?
O8 Mg2 O14 87.36(13) . . ?
O13 Mg2 O14 91.84(13) . . ?
O11 Mg2 O14 175.58(15) . . ?
O2 Mg2 Mg1 112.29(10) 1_455 . ?
O3 Mg2 Mg1 67.99(10) 1_565 . ?
O8 Mg2 Mg1 66.60(10) . . ?
O13 Mg2 Mg1 113.44(11) . . ?
O11 Mg2 Mg1 34.34(9) . . ?
O14 Mg2 Mg1 146.20(10) . . ?
C18 O11 Mg2 145.3(3) . . ?
C18 O11 Mg1 87.7(3) . . ?
Mg2 O11 Mg1 113.05(14) . . ?
C7 O2 Mg2 140.0(3) . 1_655 ?
C18 O10 Mg1 92.2(3) . . ?
C7 O1 Mg1 138.9(3) . . ?
C14 O7 Mg1 132.4(3) . . ?
C8 O4 Mg1 132.4(3) . 1_545 ?
C8 O3 Mg2 135.2(3) . 1_545 ?
C2 O5 C9 116.5(3) . . ?
C2 O5 Mg1 120.3(3) . . ?
C9 O5 Mg1 117.4(3) . . ?
C20 O13 Mg2 126.4(3) . . ?
C14 O8 Mg2 139.6(3) . . ?
C23 O14 Mg2 119.9(3) . . ?
C5 O6 C10 117.4(4) . . ?
C12 O9 C26 117.4(3) . . ?
C17 O12 C19 118.6(4) . . ?
C23 N2 C25 122.7(4) . . ?
C23 N2 C24 120.9(4) . . ?
C25 N2 C24 116.3(4) . . ?
C20 N1 C22 121.7(4) . . ?
C20 N1 C21 120.9(4) . . ?
C22 N1 C21 117.3(4) . . ?
C17 C16 C15 121.1(4) . . ?
C17 C16 H16 119.5 . . ?
C15 C16 H16 119.5 . . ?
O12 C17 C16 122.2(4) . . ?
O12 C17 C15 118.1(4) . 2_777 ?
C16 C17 C15 119.7(4) . 2_777 ?
C16 C15 C17 119.2(4) . 2_777 ?
C16 C15 C18 117.5(4) . . ?
C17 C15 C18 123.1(4) 2_777 . ?
O12 C19 H19A 109.5 . . ?
O12 C19 H19B 109.5 . . ?
H19A C19 H19B 109.5 . . ?
O12 C19 H19C 109.5 . . ?
H19A C19 H19C 109.5 . . ?
H19B C19 H19C 109.5 . . ?
O10 C18 O11 119.2(4) . . ?
O10 C18 C15 120.4(4) . . ?
O11 C18 C15 120.2(4) . . ?
O10 C18 Mg1 57.8(2) . . ?
O11 C18 Mg1 61.4(2) . . ?
C15 C18 Mg1 177.7(3) . . ?
O2 C7 O1 125.1(4) . . ?
O2 C7 C1 116.1(4) . . ?
O1 C7 C1 118.8(4) . . ?
C6 C1 C2 118.8(4) . . ?
C6 C1 C7 115.8(4) . . ?
C2 C1 C7 125.4(4) . . ?
O5 C2 C3 122.1(4) . . ?
O5 C2 C1 118.2(4) . . ?
C3 C2 C1 119.6(4) . . ?
C4 C3 C2 121.6(4) . . ?
C4 C3 H3 119.2 . . ?
C2 C3 H3 119.2 . . ?
C3 C4 C5 118.8(4) . . ?
C3 C4 C8 116.9(4) . . ?
C5 C4 C8 124.1(4) . . ?
O6 C5 C6 122.0(4) . . ?
O6 C5 C4 117.8(4) . . ?
C6 C5 C4 120.2(4) . . ?
C5 C6 C1 121.0(4) . . ?
C5 C6 H6 119.5 . . ?
C1 C6 H6 119.5 . . ?
O8 C14 O7 125.6(4) . . ?
O8 C14 C11 118.8(4) . . ?
O7 C14 C11 115.6(4) . . ?
C13 C11 C12 119.3(4) . . ?
C13 C11 C14 117.9(4) . . ?
C12 C11 C14 122.7(4) . . ?
C11 C13 C12 120.8(4) . 2_766 ?
C11 C13 H13 119.6 . . ?
C12 C13 H13 119.6 2_766 . ?
O9 C12 C13 123.5(4) . 2_766 ?
O9 C12 C11 116.7(4) . . ?
C13 C12 C11 119.8(4) 2_766 . ?
O3 C8 O4 126.4(4) . . ?
O3 C8 C4 116.4(4) . . ?
O4 C8 C4 117.1(4) . . ?
O5 C9 H9A 109.5 . . ?
O5 C9 H9B 109.5 . . ?
H9A C9 H9B 109.5 . . ?
O5 C9 H9C 109.5 . . ?
H9A C9 H9C 109.5 . . ?
H9B C9 H9C 109.5 . . ?
O13 C20 N1 123.9(4) . . ?
O13 C20 H20 118.1 . . ?
N1 C20 H20 118.1 . . ?
N1 C22 H22A 109.5 . . ?
N1 C22 H22B 109.5 . . ?
H22A C22 H22B 109.5 . . ?
N1 C22 H22C 109.5 . . ?
H22A C22 H22C 109.5 . . ?
H22B C22 H22C 109.5 . . ?
O14 C23 N2 125.5(5) . . ?
O14 C23 H23 117.2 . . ?
N2 C23 H23 117.2 . . ?
N2 C25 H25A 109.5 . . ?
N2 C25 H25B 109.5 . . ?
H25A C25 H25B 109.5 . . ?
N2 C25 H25C 109.5 . . ?
H25A C25 H25C 109.5 . . ?
H25B C25 H25C 109.5 . . ?
O6 C10 H10A 109.5 . . ?
O6 C10 H10B 109.5 . . ?
H10A C10 H10B 109.5 . . ?
O6 C10 H10C 109.5 . . ?
H10A C10 H10C 109.5 . . ?
H10B C10 H10C 109.5 . . ?
O9 C26 H26A 109.5 . . ?
O9 C26 H26B 109.5 . . ?
H26A C26 H26B 109.5 . . ?
O9 C26 H26C 109.5 . . ?
H26A C26 H26C 109.5 . . ?
H26B C26 H26C 109.5 . . ?
N1 C21 H21A 109.5 . . ?
N1 C21 H21B 109.5 . . ?
H21A C21 H21B 109.5 . . ?
N1 C21 H21C 109.5 . . ?
H21A C21 H21C 109.5 . . ?
H21B C21 H21C 109.5 . . ?
N2 C24 H24A 109.5 . . ?
N2 C24 H24B 109.5 . . ?
H24A C24 H24B 109.5 . . ?
N2 C24 H24C 109.5 . . ?
H24A C24 H24C 109.5 . . ?
H24B C24 H24C 109.5 . . ?

loop_
_geom_bond_atom_site_label_1
_geom_bond_atom_site_label_2
_geom_bond_distance
_geom_bond_site_symmetry_2
_geom_bond_publ_flag
Mg1 O1 1.961(3) . ?
Mg1 O7 1.989(3) . ?
Mg1 O4 2.007(3) 1_565 ?
Mg1 O10 2.118(3) . ?
Mg1 O11 2.198(3) . ?
Mg1 O5 2.284(3) . ?
Mg1 C18 2.501(4) . ?
Mg1 Mg2 3.585(2) . ?
Mg2 O2 2.042(4) 1_455 ?
Mg2 O3 2.048(4) 1_565 ?
Mg2 O8 2.080(3) . ?
Mg2 O13 2.082(3) . ?
Mg2 O11 2.100(3) . ?
Mg2 O14 2.107(3) . ?
O11 C18 1.282(5) . ?
O2 C7 1.247(5) . ?
O10 C18 1.251(5) . ?
O1 C7 1.264(5) . ?
O7 C14 1.253(5) . ?
O4 C8 1.256(5) . ?
O3 C8 1.245(5) . ?
O5 C2 1.390(5) . ?
O5 C9 1.429(6) . ?
O13 C20 1.251(6) . ?
O8 C14 1.247(5) . ?
O14 C23 1.253(6) . ?
O6 C5 1.383(5) . ?
O6 C10 1.423(6) . ?
O9 C12 1.375(5) . ?
O9 C26 1.432(5) . ?
O12 C17 1.371(6) . ?
O12 C19 1.402(7) . ?
N2 C23 1.312(7) . ?
N2 C25 1.443(6) . ?
N2 C24 1.464(7) . ?
N1 C20 1.326(6) . ?
N1 C22 1.453(6) . ?
N1 C21 1.462(6) . ?
C16 C17 1.394(6) . ?
C16 C15 1.395(7) . ?
C16 H16 0.9500 . ?
C17 C15 1.402(6) 2_777 ?
C15 C18 1.490(6) . ?
C19 H19A 0.9800 . ?
C19 H19B 0.9800 . ?
C19 H19C 0.9800 . ?
C7 C1 1.506(6) . ?
C1 C6 1.398(6) . ?
C1 C2 1.400(6) . ?
C2 C3 1.392(6) . ?
C3 C4 1.389(6) . ?
C3 H3 0.9500 . ?
C4 C5 1.394(7) . ?
C4 C8 1.518(6) . ?
C5 C6 1.388(6) . ?
C6 H6 0.9500 . ?
C14 C11 1.512(6) . ?
C11 C13 1.390(6) . ?
C11 C12 1.402(6) . ?
C13 C12 1.398(6) 2_766 ?
C13 H13 0.9500 . ?
C9 H9A 0.9800 . ?
C9 H9B 0.9800 . ?
C9 H9C 0.9800 . ?
C20 H20 0.9500 . ?
C22 H22A 0.9800 . ?
C22 H22B 0.9800 . ?
C22 H22C 0.9800 . ?
C23 H23 0.9500 . ?
C25 H25A 0.9800 . ?
C25 H25B 0.9800 . ?
C25 H25C 0.9800 . ?
C10 H10A 0.9800 . ?
C10 H10B 0.9800 . ?
C10 H10C 0.9800 . ?
C26 H26A 0.9800 . ?
C26 H26B 0.9800 . ?
C26 H26C 0.9800 . ?
C21 H21A 0.9800 . ?
C21 H21B 0.9800 . ?
C21 H21C 0.9800 . ?
C24 H24A 0.9800 . ?
C24 H24B 0.9800 . ?
C24 H24C 0.9800 . ?

loop_
_geom_torsion_atom_site_label_1
_geom_torsion_atom_site_label_2
_geom_torsion_atom_site_label_3
_geom_torsion_atom_site_label_4
_geom_torsion
_geom_torsion_site_symmetry_1
_geom_torsion_site_symmetry_2
_geom_torsion_site_symmetry_3
_geom_torsion_site_symmetry_4
_geom_torsion_publ_flag
C19 O12 C17 C16 -21.1(8) . . . . ?
C19 O12 C17 C15 160.5(6) . . . 2_777 ?
C15 C16 C17 O12 -175.9(4) . . . . ?
C15 C16 C17 C15 2.5(8) . . . 2_777 ?
C17 C16 C15 C17 -2.5(7) . . . 2_777 ?
C17 C16 C15 C18 172.7(4) . . . . ?
Mg1 O10 C18 O11 3.3(4) . . . . ?
Mg1 O10 C18 C15 178.3(4) . . . . ?
Mg2 O11 C18 O10 -132.4(4) . . . . ?
Mg1 O11 C18 O10 -3.2(4) . . . . ?
Mg2 O11 C18 C15 52.6(7) . . . . ?
Mg1 O11 C18 C15 -178.2(4) . . . . ?
Mg2 O11 C18 Mg1 -129.2(5) . . . . ?
C16 C15 C18 O10 -144.7(4) . . . . ?
C17 C15 C18 O10 30.3(7) 2_777 . . . ?
C16 C15 C18 O11 30.2(6) . . . . ?
C17 C15 C18 O11 -154.8(4) 2_777 . . . ?
Mg2 O2 C7 O1 -38.0(7) 1_655 . . . ?
Mg2 O2 C7 C1 141.3(3) 1_655 . . . ?
Mg1 O1 C7 O2 -176.3(3) . . . . ?
Mg1 O1 C7 C1 4.5(6) . . . . ?
O2 C7 C1 C6 -22.1(6) . . . . ?
O1 C7 C1 C6 157.1(4) . . . . ?
O2 C7 C1 C2 156.5(4) . . . . ?
O1 C7 C1 C2 -24.3(6) . . . . ?
C9 O5 C2 C3 10.7(6) . . . . ?
Mg1 O5 C2 C3 -142.1(3) . . . . ?
C9 O5 C2 C1 -166.1(4) . . . . ?
Mg1 O5 C2 C1 41.1(5) . . . . ?
C6 C1 C2 O5 175.7(4) . . . . ?
C7 C1 C2 O5 -2.8(6) . . . . ?
C6 C1 C2 C3 -1.2(6) . . . . ?
C7 C1 C2 C3 -179.8(4) . . . . ?
O5 C2 C3 C4 -175.5(4) . . . . ?
C1 C2 C3 C4 1.3(6) . . . . ?
C2 C3 C4 C5 -0.2(7) . . . . ?
C2 C3 C4 C8 174.7(4) . . . . ?
C10 O6 C5 C6 8.1(6) . . . . ?
C10 O6 C5 C4 -173.0(4) . . . . ?
C3 C4 C5 O6 -179.8(4) . . . . ?
C8 C4 C5 O6 5.7(7) . . . . ?
C3 C4 C5 C6 -0.9(7) . . . . ?
C8 C4 C5 C6 -175.5(4) . . . . ?
O6 C5 C6 C1 179.9(4) . . . . ?
C4 C5 C6 C1 1.1(7) . . . . ?
C2 C1 C6 C5 0.0(6) . . . . ?
C7 C1 C6 C5 178.7(4) . . . . ?
Mg2 O8 C14 O7 19.4(8) . . . . ?
Mg2 O8 C14 C11 -163.1(3) . . . . ?
Mg1 O7 C14 O8 -9.6(7) . . . . ?
Mg1 O7 C14 C11 172.9(3) . . . . ?
O8 C14 C11 C13 -132.9(5) . . . . ?
O7 C14 C11 C13 44.8(6) . . . . ?
O8 C14 C11 C12 48.5(6) . . . . ?
O7 C14 C11 C12 -133.8(5) . . . . ?
C12 C11 C13 C12 -2.3(8) . . . 2_766 ?
C14 C11 C13 C12 179.1(4) . . . 2_766 ?
C26 O9 C12 C13 -1.1(7) . . . 2_766 ?
C26 O9 C12 C11 177.0(4) . . . . ?
C13 C11 C12 O9 -175.9(4) . . . . ?
C14 C11 C12 O9 2.7(7) . . . . ?
C13 C11 C12 C13 2.3(8) . . . 2_766 ?
C14 C11 C12 C13 -179.2(4) . . . 2_766 ?
Mg2 O3 C8 O4 34.3(7) 1_545 . . . ?
Mg2 O3 C8 C4 -141.5(3) 1_545 . . . ?
Mg1 O4 C8 O3 -15.3(7) 1_545 . . . ?
Mg1 O4 C8 C4 160.5(3) 1_545 . . . ?
C3 C4 C8 O3 40.7(6) . . . . ?
C5 C4 C8 O3 -144.7(4) . . . . ?
C3 C4 C8 O4 -135.6(4) . . . . ?
C5 C4 C8 O4 39.1(6) . . . . ?
Mg2 O13 C20 N1 160.7(3) . . . . ?
C22 N1 C20 O13 -3.7(7) . . . . ?
C21 N1 C20 O13 -179.6(5) . . . . ?
Mg2 O14 C23 N2 151.9(4) . . . . ?
C25 N2 C23 O14 -4.4(8) . . . . ?
C24 N2 C23 O14 179.2(6) . . . . ?
